data_1504324
loop_
_publ_author_name
'Hursthouse, Michael B.'
'Huth, L. Susanne'
'Threlfall, Terence L.'

_publ_section_title
;
 Why Do Organic Compounds Crystallise Well or Badly or Ever so Slowly? Why
 Is Crystallisation Nevertheless Such a Good Purification
 Technique?&#x2020;
;
_journal_issue 6
_journal_name_full 'Organic Process Research &amp; Development'
_journal_page_first 1231
_journal_paper_doi 10.1021/op900169b
_journal_volume 13
_journal_year 2009
_chemical_formula_sum 'C8 H6 F3 N O'
_chemical_formula_weight 189.14
_chemical_name_common para-Trifluoromethylformanilide
_chemical_name_systematic
;
 ?
;
_space_group_IT_number 2
_symmetry_cell_setting triclinic
_symmetry_space_group_name_Hall '-P 1'
_symmetry_space_group_name_H-M 'P -1'
_atom_sites_solution_hydrogens geom
_atom_sites_solution_primary direct
_atom_sites_solution_secondary difmap
_audit_creation_method SHELXL-97
_cell_angle_alpha 77.686(3)
_cell_angle_beta 79.631(4)
_cell_angle_gamma 70.525(4)
_cell_formula_units_Z 4
_cell_length_a 7.1142(3)
_cell_length_b 10.3129(6)
_cell_length_c 12.2349(8)
_cell_measurement_reflns_used 29068
_cell_measurement_temperature 120(2)
_cell_measurement_theta_max 27.48
_cell_measurement_theta_min 2.91
_cell_volume 821.03(8)
_computing_cell_refinement 'DENZO (Otwinowski & Minor, 1997) & COLLECT (Hooft, R.W.W., 1998)'
_computing_data_collection 'COLLECT (Hooft, R.W.W., 1998)'
_computing_data_reduction 'DENZO (Otwinowski & Minor, 1997) & COLLECT (Hooft, R.W.W., 1998)'
_computing_structure_refinement 'SHELXL-97 (Sheldrick, 1997)'
_computing_structure_solution 'SHELXS-97 (Sheldrick, 1997)'
_diffrn_ambient_temperature 120(2)
_diffrn_detector_area_resol_mean 9.091
_diffrn_measured_fraction_theta_full 0.997
_diffrn_measured_fraction_theta_max 0.997
_diffrn_measurement_device_type 'Bruker-Nonius Roper CCD camera on \k-goniostat'
_diffrn_measurement_method '\f & \w scans'
_diffrn_radiation_monochromator graphite
_diffrn_radiation_source 'Bruker-Nonius FR591 rotating anode'
_diffrn_radiation_type MoK\a
_diffrn_radiation_wavelength 0.71073
_diffrn_reflns_av_R_equivalents 0.0620
_diffrn_reflns_av_sigmaI/netI 0.0540
_diffrn_reflns_limit_h_max 9
_diffrn_reflns_limit_h_min -9
_diffrn_reflns_limit_k_max 13
_diffrn_reflns_limit_k_min -13
_diffrn_reflns_limit_l_max 15
_diffrn_reflns_limit_l_min -15
_diffrn_reflns_number 19318
_diffrn_reflns_theta_full 27.49
_diffrn_reflns_theta_max 27.49
_diffrn_reflns_theta_min 2.94
_exptl_absorpt_coefficient_mu 0.147
_exptl_absorpt_correction_T_max 0.9941
_exptl_absorpt_correction_T_min 0.9683
_exptl_absorpt_correction_type multi-scan
_exptl_absorpt_process_details 'SADABS 2007/2 (Sheldrick, G.M., 2007)'
_exptl_crystal_colour colourless
_exptl_crystal_density_diffrn 1.530
_exptl_crystal_density_method 'not measured'
_exptl_crystal_description 'cut slab'
_exptl_crystal_F_000 384
_exptl_crystal_size_max 0.22
_exptl_crystal_size_mid 0.20
_exptl_crystal_size_min 0.04
_refine_diff_density_max 0.380
_refine_diff_density_min -0.367
_refine_diff_density_rms 0.055
_refine_ls_extinction_coef 0.029(6)
_refine_ls_extinction_expression Fc^*^=kFc[1+0.001xFc^2^\l^3^/sin(2\q)]^-1/4^
_refine_ls_extinction_method SHELXL
_refine_ls_goodness_of_fit_ref 1.010
_refine_ls_hydrogen_treatment mixed
_refine_ls_matrix_type full
_refine_ls_number_parameters 270
_refine_ls_number_reflns 3762
_refine_ls_number_restraints 77
_refine_ls_restrained_S_all 1.119
_refine_ls_R_factor_all 0.1004
_refine_ls_R_factor_gt 0.0577
_refine_ls_shift/su_max 0.001
_refine_ls_shift/su_mean 0.000
_refine_ls_structure_factor_coef Fsqd
_refine_ls_weighting_details 'calc w=1/[\s^2^(Fo^2^)+(0.0767P)^2^+0.3941P] where P=(Fo^2^+2Fc^2^)/3'
_refine_ls_weighting_scheme calc
_refine_ls_wR_factor_gt 0.1384
_refine_ls_wR_factor_ref 0.1617
_reflns_number_gt 2449
_reflns_number_total 3762
_reflns_threshold_expression >2sigma(I)
_cod_data_source_file op900169b_si_001.cif
_cod_data_source_block 2008lsh059
_cod_depositor_comments
;
The following automatic conversions were performed:

'_symmetry_cell_setting' value 'Triclinic' changed to 'triclinic'
according to /home/saulius/struct/CIF-dictionaries/cif_core.dic
dictionary named 'cif_core.dic' version 2.4.2 from 2011-04-26.

Automatic conversion script
Id: cif_fix_values 1715 2011-07-08 13:25:40Z adriana 
;
_cod_original_sg_symbol_H-M P-1
_cod_database_code 1504324

loop_
_symmetry_equiv_pos_as_xyz
'x, y, z'
'-x, -y, -z'

loop_
_atom_site_label
_atom_site_type_symbol
_atom_site_fract_x
_atom_site_fract_y
_atom_site_fract_z
_atom_site_U_iso_or_equiv
_atom_site_adp_type
_atom_site_occupancy
_atom_site_symmetry_multiplicity
_atom_site_calc_flag
_atom_site_refinement_flags
_atom_site_disorder_assembly
_atom_site_disorder_group
C1 C 0.0193(3) 0.3546(2) 0.10729(19) 0.0269(5) Uani 1 1 d . . .
C2 C 0.0404(4) 0.4312(2) 0.1828(2) 0.0292(5) Uani 1 1 d . . .
H2 H 0.1687 0.4175 0.2038 0.035 Uiso 1 1 calc R . .
C3 C -0.1283(4) 0.5278(3) 0.2268(2) 0.0331(6) Uani 1 1 d . . .
H3 H -0.1150 0.5810 0.2778 0.040 Uiso 1 1 calc R . .
C4 C -0.3161(4) 0.5474(3) 0.1972(2) 0.0338(6) Uani 1 1 d . A .
C5 C -0.3367(4) 0.4718(2) 0.1215(2) 0.0318(6) Uani 1 1 d . . .
H5 H -0.4653 0.4856 0.1008 0.038 Uiso 1 1 calc R . .
C6 C -0.1695(4) 0.3763(2) 0.07643(19) 0.0287(5) Uani 1 1 d . . .
H6 H -0.1832 0.3251 0.0240 0.034 Uiso 1 1 calc R . .
C7 C 0.3698(4) 0.2017(3) 0.0842(2) 0.0357(6) Uani 1 1 d . . .
H7 H 0.4569 0.1282 0.0467 0.043 Uiso 1 1 calc R . .
C9 C -0.4974(4) 0.6476(3) 0.2478(3) 0.0526(8) Uani 1 1 d U . .
N1 N 0.1802(3) 0.2523(2) 0.05958(17) 0.0302(5) Uani 1 1 d D . .
H1N H 0.154(4) 0.210(3) 0.010(2) 0.036 Uiso 1 1 d D . .
O1 O 0.4430(3) 0.24057(19) 0.15012(17) 0.0419(5) Uani 1 1 d . . .
F1A F -0.6184(6) 0.7272(5) 0.1713(4) 0.0905(15) Uani 0.718(6) 1 d PDU A 1
F2A F -0.6115(7) 0.5801(4) 0.3236(5) 0.1045(15) Uani 0.718(6) 1 d PDU A 1
F3A F -0.4663(5) 0.7320(4) 0.3024(4) 0.0760(13) Uani 0.718(6) 1 d PDU A 1
F1B F -0.4700(15) 0.7758(10) 0.2273(12) 0.088(2) Uani 0.282(6) 1 d PDU A 2
F2B F -0.6628(12) 0.6592(12) 0.2195(11) 0.070(2) Uani 0.282(6) 1 d PDU A 2
F3B F -0.5189(16) 0.6193(14) 0.3582(8) 0.090(3) Uani 0.282(6) 1 d PDU A 2
C11 C -0.0921(3) 0.0922(2) 0.28620(19) 0.0273(5) Uani 1 1 d . . .
C12 C 0.1115(4) 0.0360(2) 0.2978(2) 0.0321(6) Uani 1 1 d . . .
H12 H 0.1957 -0.0308 0.2529 0.038 Uiso 1 1 calc R . .
C13 C 0.1917(4) 0.0771(3) 0.3748(2) 0.0324(6) Uani 1 1 d . . .
H13 H 0.3307 0.0380 0.3829 0.039 Uiso 1 1 calc R . .
C14 C 0.0699(4) 0.1751(2) 0.4399(2) 0.0302(5) Uani 1 1 d . . .
C15 C -0.1337(4) 0.2302(3) 0.4295(2) 0.0325(6) Uani 1 1 d . . .
H15 H -0.2176 0.2969 0.4746 0.039 Uiso 1 1 calc R . .
C16 C -0.2149(4) 0.1882(3) 0.3535(2) 0.0308(5) Uani 1 1 d . . .
H16 H -0.3548 0.2250 0.3473 0.037 Uiso 1 1 calc R . .
C17 C -0.1038(4) -0.0480(3) 0.1500(2) 0.0397(7) Uani 1 1 d . . .
H17 H 0.0223 -0.1131 0.1665 0.048 Uiso 1 1 calc R . .
C19 C 0.1601(4) 0.2271(3) 0.5154(2) 0.0389(6) Uani 1 1 d . . .
N11 N -0.1801(3) 0.0594(2) 0.20566(17) 0.0316(5) Uani 1 1 d D . .
H11N H -0.297(3) 0.122(2) 0.187(2) 0.038 Uiso 1 1 d D . .
O11 O -0.1882(3) -0.0672(2) 0.07823(17) 0.0476(5) Uani 1 1 d . . .
F11 F 0.2078(3) 0.3425(2) 0.46612(16) 0.0727(7) Uani 1 1 d . . .
F12 F 0.3295(3) 0.1349(2) 0.55011(16) 0.0627(6) Uani 1 1 d . . .
F13 F 0.0388(3) 0.2578(2) 0.60961(14) 0.0582(5) Uani 1 1 d . . .

loop_
_atom_site_aniso_label
_atom_site_aniso_U_11
_atom_site_aniso_U_22
_atom_site_aniso_U_33
_atom_site_aniso_U_23
_atom_site_aniso_U_13
_atom_site_aniso_U_12
C1 0.0287(12) 0.0275(12) 0.0251(12) -0.0044(9) -0.0035(9) -0.0091(9)
C2 0.0286(12) 0.0333(13) 0.0304(13) -0.0088(10) -0.0080(10) -0.0109(10)
C3 0.0376(14) 0.0305(13) 0.0345(14) -0.0124(10) -0.0081(11) -0.0082(10)
C4 0.0326(14) 0.0311(13) 0.0348(14) -0.0082(10) -0.0060(10) -0.0034(10)
C5 0.0306(13) 0.0312(13) 0.0332(13) -0.0042(10) -0.0098(10) -0.0067(10)
C6 0.0338(13) 0.0291(12) 0.0268(12) -0.0075(10) -0.0074(10) -0.0107(10)
C7 0.0295(13) 0.0370(14) 0.0419(15) -0.0156(11) -0.0009(11) -0.0080(11)
C9 0.0392(15) 0.0541(17) 0.0629(19) -0.0288(15) -0.0086(14) 0.0010(13)
N1 0.0274(11) 0.0349(11) 0.0321(11) -0.0133(9) -0.0047(8) -0.0090(8)
O1 0.0291(9) 0.0443(11) 0.0587(12) -0.0233(9) -0.0115(8) -0.0072(8)
F1A 0.065(2) 0.096(3) 0.076(2) -0.040(2) -0.0331(18) 0.050(2)
F2A 0.076(2) 0.081(2) 0.130(3) -0.037(2) 0.056(2) -0.0136(18)
F3A 0.0531(16) 0.082(2) 0.098(3) -0.070(2) -0.0228(18) 0.0130(16)
F1B 0.069(4) 0.066(4) 0.113(5) -0.043(4) 0.010(4) 0.007(3)
F2B 0.033(3) 0.087(5) 0.090(5) -0.049(4) -0.012(3) 0.005(3)
F3B 0.063(4) 0.101(4) 0.079(4) -0.040(4) 0.010(4) 0.017(4)
C11 0.0307(13) 0.0271(12) 0.0254(12) -0.0044(9) -0.0084(9) -0.0079(10)
C12 0.0315(13) 0.0305(13) 0.0334(14) -0.0101(10) -0.0086(10) -0.0030(10)
C13 0.0286(12) 0.0317(13) 0.0360(14) -0.0042(10) -0.0102(10) -0.0054(10)
C14 0.0346(13) 0.0304(13) 0.0274(13) -0.0042(10) -0.0089(10) -0.0101(10)
C15 0.0351(13) 0.0345(13) 0.0293(13) -0.0105(10) -0.0013(10) -0.0107(10)
C16 0.0283(12) 0.0338(13) 0.0299(13) -0.0070(10) -0.0033(10) -0.0083(10)
C17 0.0411(15) 0.0370(14) 0.0417(16) -0.0162(12) -0.0122(12) -0.0032(11)
C19 0.0427(15) 0.0426(15) 0.0363(15) -0.0090(12) -0.0097(12) -0.0154(12)
N11 0.0316(11) 0.0299(11) 0.0342(12) -0.0109(9) -0.0101(9) -0.0042(9)
O11 0.0471(11) 0.0513(12) 0.0515(12) -0.0277(10) -0.0173(9) -0.0067(9)
F11 0.1143(17) 0.0693(13) 0.0640(13) 0.0005(10) -0.0314(12) -0.0631(13)
F12 0.0529(11) 0.0731(13) 0.0707(13) -0.0275(10) -0.0334(9) -0.0072(9)
F13 0.0585(11) 0.0833(13) 0.0481(10) -0.0369(9) -0.0057(8) -0.0261(9)

loop_
_atom_type_symbol
_atom_type_description
_atom_type_scat_dispersion_real
_atom_type_scat_dispersion_imag
_atom_type_scat_source
C C 0.0033 0.0016 'International Tables Vol C Tables 4.2.6.8 and 6.1.1.4'
H H 0.0000 0.0000 'International Tables Vol C Tables 4.2.6.8 and 6.1.1.4'
N N 0.0061 0.0033 'International Tables Vol C Tables 4.2.6.8 and 6.1.1.4'
O O 0.0106 0.0060 'International Tables Vol C Tables 4.2.6.8 and 6.1.1.4'
F F 0.0171 0.0103 'International Tables Vol C Tables 4.2.6.8 and 6.1.1.4'

loop_
_geom_angle_atom_site_label_1
_geom_angle_atom_site_label_2
_geom_angle_atom_site_label_3
_geom_angle
C2 C1 C6 119.9(2)
C2 C1 N1 123.6(2)
C6 C1 N1 116.5(2)
C3 C2 C1 119.1(2)
C3 C2 H2 120.4
C1 C2 H2 120.4
C4 C3 C2 120.7(2)
C4 C3 H3 119.6
C2 C3 H3 119.6
C3 C4 C5 120.1(2)
C3 C4 C9 120.5(2)
C5 C4 C9 119.4(2)
C6 C5 C4 119.6(2)
C6 C5 H5 120.2
C4 C5 H5 120.2
C5 C6 C1 120.5(2)
C5 C6 H6 119.8
C1 C6 H6 119.8
O1 C7 N1 126.8(2)
O1 C7 H7 116.6
N1 C7 H7 116.6
F2B C9 F3A 124.7(5)
F2B C9 F3B 105.4(7)
F3A C9 F3B 62.2(6)
F2B C9 F1A 41.5(5)
F3A C9 F1A 106.3(3)
F3B C9 F1A 134.1(5)
F2B C9 F2A 64.7(6)
F3A C9 F2A 104.5(4)
F3B C9 F2A 46.9(6)
F1A C9 F2A 105.0(4)
F2B C9 F1B 109.1(7)
F3A C9 F1B 41.0(5)
F3B C9 F1B 102.5(7)
F1A C9 F1B 73.2(6)
F2A C9 F1B 136.7(5)
F2B C9 C4 117.7(5)
F3A C9 C4 116.5(3)
F3B C9 C4 112.1(4)
F1A C9 C4 112.4(3)
F2A C9 C4 111.2(3)
F1B C9 C4 108.9(4)
C7 N1 C1 128.1(2)
C7 N1 H1N 114.0(18)
C1 N1 H1N 117.8(17)
C12 C11 C16 119.6(2)
C12 C11 N11 122.6(2)
C16 C11 N11 117.8(2)
C13 C12 C11 120.1(2)
C13 C12 H12 120.0
C11 C12 H12 120.0
C14 C13 C12 120.2(2)
C14 C13 H13 119.9
C12 C13 H13 119.9
C13 C14 C15 119.9(2)
C13 C14 C19 119.8(2)
C15 C14 C19 120.2(2)
C16 C15 C14 120.1(2)
C16 C15 H15 120.0
C14 C15 H15 120.0
C15 C16 C11 120.1(2)
C15 C16 H16 120.0
C11 C16 H16 120.0
O11 C17 N11 123.4(2)
O11 C17 H17 118.3
N11 C17 H17 118.3
F12 C19 F11 105.7(2)
F12 C19 F13 105.3(2)
F11 C19 F13 106.4(2)
F12 C19 C14 113.0(2)
F11 C19 C14 112.7(2)
F13 C19 C14 113.0(2)
C17 N11 C11 127.4(2)
C17 N11 H11N 117.3(18)
C11 N11 H11N 115.2(18)

loop_
_geom_bond_atom_site_label_1
_geom_bond_atom_site_label_2
_geom_bond_distance
C1 C2 1.393(3)
C1 C6 1.394(3)
C1 N1 1.408(3)
C2 C3 1.386(3)
C2 H2 0.9500
C3 C4 1.385(3)
C3 H3 0.9500
C4 C5 1.386(4)
C4 C9 1.486(4)
C5 C6 1.380(3)
C5 H5 0.9500
C6 H6 0.9500
C7 O1 1.229(3)
C7 N1 1.338(3)
C7 H7 0.9500
C9 F2B 1.246(9)
C9 F3A 1.298(4)
C9 F3B 1.312(10)
C9 F1A 1.334(5)
C9 F2A 1.354(5)
C9 F1B 1.365(10)
N1 H1N 0.897(18)
C11 C12 1.390(3)
C11 C16 1.391(3)
C11 N11 1.408(3)
C12 C13 1.385(3)
C12 H12 0.9500
C13 C14 1.385(3)
C13 H13 0.9500
C14 C15 1.387(3)
C14 C19 1.486(3)
C15 C16 1.385(3)
C15 H15 0.9500
C16 H16 0.9500
C17 O11 1.230(3)
C17 N11 1.332(3)
C17 H17 0.9500
C19 F12 1.336(3)
C19 F11 1.336(3)
C19 F13 1.337(3)
N11 H11N 0.902(18)

loop_
_geom_hbond_atom_site_label_D
_geom_hbond_atom_site_label_H
_geom_hbond_atom_site_label_A
_geom_hbond_distance_DH
_geom_hbond_distance_HA
_geom_hbond_distance_DA
_geom_hbond_angle_DHA
_geom_hbond_site_symmetry_A
N1 H1N O11 0.897(18) 1.93(2) 2.784(3) 159(3) 2
N11 H11N O1 0.902(18) 1.915(19) 2.814(3) 174(3) 1_455
